data_7003042
loop_
_publ_author_name
'Mishra, Shashank'
'Jeanneau, Erwann'
'Chermette, Henry'
'Daniele, St\'ephane'
'Hubert-Pfalzgraf, Liliane G.'

_publ_section_title
;
 Crystal-to-crystal transformations in heterometallic
 yttrium(iii)--copper(i) iodide derivatives in a confined solvent-free
 environment: Influence of solvated yttrium cations on the nuclearity
 and dimensionality of iodocuprate clusters
;
_journal_issue 5
_journal_name_full 'Dalton Transactions'
_journal_page_first 620
_journal_page_last 630
_journal_paper_doi 10.1039/b709338a
_journal_year 2008
_chemical_formula_moiety 'C18 H50 N2 O8 S6 Y, Cu I3, I'
_chemical_formula_sum 'C18 H50 Cu I4 N2 O8 S6 Y'
_chemical_formula_weight 1275.07
_space_group_IT_number 14
_symmetry_cell_setting monoclinic
_symmetry_space_group_name_Hall '-P 2yn'
_symmetry_space_group_name_H-M 'P 1 21/n 1'
_atom_sites_solution_hydrogens geom
_atom_sites_solution_primary direct
_audit_creation_date 07-05-25
_audit_creation_method CRYSTALS_ver_12.84
_cell_angle_alpha 90.0000
_cell_angle_beta 96.5889(9)
_cell_angle_gamma 90.0000
_cell_formula_units_Z 4
_cell_length_a 9.91460(20)
_cell_length_b 11.70160(20)
_cell_length_c 37.89470(70)
_cell_measurement_reflns_used 4587
_cell_measurement_temperature 150
_cell_measurement_theta_max 20.389
_cell_measurement_theta_min 0.407
_cell_volume 4367.38(14)
_computing_cell_refinement 'DENZO/SCALEPACK (Otwinowski & Minor, 1997)'
_computing_data_collection 'COLLECT (Nonius, 1997-2001).'
_computing_data_reduction 'DENZO/SCALEPACK (Otwinowski & Minor, 1997)'
_computing_molecular_graphics 'CAMERON (Watkin et al., 1996)'
_computing_publication_material 'CRYSTALS (Betteridge et al., 2003)'
_computing_structure_refinement 'CRYSTALS (Betteridge et al., 2003)'
_computing_structure_solution 'SIR97 (Altomare et al., 1999)'
_diffrn_ambient_temperature 150
_diffrn_measured_fraction_theta_full 0.900
_diffrn_measured_fraction_theta_max 0.825
_diffrn_measurement_device_type 'Nonius KappaCCD'
_diffrn_measurement_method '\f & \w scans'
_diffrn_radiation_monochromator graphite
_diffrn_radiation_type 'Mo K\a'
_diffrn_radiation_wavelength 0.71069
_diffrn_reflns_av_R_equivalents 0.067
_diffrn_reflns_limit_h_max 13
_diffrn_reflns_limit_h_min -12
_diffrn_reflns_limit_k_max 12
_diffrn_reflns_limit_k_min -15
_diffrn_reflns_limit_l_max 49
_diffrn_reflns_limit_l_min -49
_diffrn_reflns_number 43392
_diffrn_reflns_theta_full 25.080
_diffrn_reflns_theta_max 28.180
_diffrn_reflns_theta_min 1.082
_diffrn_standards_number 0
_exptl_absorpt_coefficient_mu 4.957
_exptl_absorpt_correction_T_max 0.45
_exptl_absorpt_correction_T_min 0.34
_exptl_absorpt_correction_type refdelf
_exptl_absorpt_process_details 'DIFABS (Walker & Stuart, 1983)'
_exptl_crystal_colour colorless
_exptl_crystal_density_diffrn 1.939
_exptl_crystal_description needle
_exptl_crystal_F_000 2448
_exptl_crystal_size_max 0.41
_exptl_crystal_size_mid 0.18
_exptl_crystal_size_min 0.16
_refine_diff_density_max 2.65
_refine_diff_density_min -3.11
_refine_ls_extinction_method None
_refine_ls_goodness_of_fit_ref 1.1436
_refine_ls_hydrogen_treatment constr
_refine_ls_matrix_type full
_refine_ls_number_parameters 361
_refine_ls_number_reflns 3531
_refine_ls_number_restraints 50
_refine_ls_R_factor_all 0.1459
_refine_ls_R_factor_gt 0.0639
_refine_ls_shift/su_max 0.000828
_refine_ls_structure_factor_coef F
_refine_ls_weighting_details
;
Method, part 1, Chebychev polynomial, (Watkin, 1994, Prince, 1982)
[weight] = 1.0/[A~0~*T~0~(x)+A~1~*T~1~(x) ... +A~n-1~]*T~n-1~(x)]
where A~i~ are the Chebychev coefficients listed below and x= Fcalc/Fmax
Method = Robust Weighting (Prince, 1982)
W = [weight] * [1-(deltaF/6*sigmaF)^2^]^2^
A~i~ are:
2.39 0.677 2.00
;
_refine_ls_weighting_scheme calc
_refine_ls_wR_factor_all 0.0929
_refine_ls_wR_factor_gt 0.0758
_refine_ls_wR_factor_ref 0.0758
_reflns_limit_h_max 12
_reflns_limit_h_min -13
_reflns_limit_k_max 15
_reflns_limit_k_min 0
_reflns_limit_l_max 49
_reflns_limit_l_min 0
_reflns_number_gt 3531
_reflns_number_total 8865
_reflns_threshold_expression I>3.0\s(I)
_oxford_refine_ls_scale 0.1230(4)
_cod_data_source_file b709338a.txt
_cod_data_source_block complex_3
_cod_depositor_comments
;
The following automatic conversions were performed:
'_symmetry_cell_setting' value 'Monoclinic' changed to 'monoclinic'
according to '/home/saulius/struct/CIF-dictionaries/cif_core.dic'
dictionary named 'cif_core.dic' version 2.4.1 from 2010-06-29.

Automatic conversion script
Id: cif_fix_enum 1527 2010-12-29 10:47:43Z saulius 
;
_cod_original_cell_volume 4367.379(141)
_cod_original_sg_symbol_H-M 'P 1 21/n 1 '
_cod_original_formula_sum 'C18 H50 Cu1 I4 N2 O8 S6 Y1'
_cod_database_code 7003042

loop_
_symmetry_equiv_pos_as_xyz
x,y,z
-x,-y,-z
-x+1/2,y+1/2,-z+1/2
x+1/2,-y+1/2,z+1/2

loop_
_atom_site_label
_atom_site_type_symbol
_atom_site_fract_x
_atom_site_fract_y
_atom_site_fract_z
_atom_site_U_iso_or_equiv
_atom_site_occupancy
_atom_site_adp_type
_atom_site_refinement_flags_posn
_atom_site_refinement_flags_adp
_atom_site_refinement_flags_occupancy
_atom_site_disorder_assembly
_atom_site_disorder_group
_atom_site_attached_hydrogens
I1 I -0.72867(15) 0.71273(11) 0.11293(3) 0.0526 1.0000 Uani . . . . . .
I2 I -0.35745(12) 0.76692(12) 0.18685(4) 0.0528 1.0000 Uani . . . . . .
Y1 Y -0.20017(16) 0.29347(14) 0.11980(4) 0.0336 1.0000 Uani . . . . . .
Cu1 Cu -0.6073(2) 0.80646(18) 0.16900(6) 0.0401 1.0000 Uani . . . . . .
I4 I -0.7295(3) 0.1888(2) 0.00569(5) 0.1129 1.0000 Uani . . . . . .
S8 S -0.1285(4) 0.1924(4) 0.20749(9) 0.0330 1.0000 Uani . . . . . .
S6 S 0.0172(5) 0.0543(4) 0.11347(12) 0.0471 1.0000 Uani . . . . . .
S3 S -0.2841(8) 0.5444(6) 0.07186(16) 0.0804 1.0000 Uani . U . . . .
S4 S 0.0942(6) 0.3344(5) 0.07924(14) 0.0578 1.0000 Uani . . . . . .
S7 S -0.4181(6) 0.0615(6) 0.11396(18) 0.0747 1.0000 Uani . . . . . .
S5 S -0.2380(8) 0.1876(6) 0.03167(17) 0.0830 1.0000 Uani D U . . . .
O3 O -0.2987(16) 0.4631(10) 0.1034(3) 0.0596 1.0000 Uani . . . . . .
O2 O -0.3741(11) 0.3161(11) 0.1579(3) 0.0429 1.0000 Uani . . . . . .
O7 O -0.3824(14) 0.1778(12) 0.1000(3) 0.0584 1.0000 Uani . . . . . .
N2 N -0.5380(13) 0.3908(13) 0.1877(4) 0.0448 1.0000 Uani . . . . . .
O1 O -0.1165(13) 0.4163(10) 0.1666(3) 0.0458 1.0000 Uani . . . . . .
O6 O -0.1017(16) 0.1311(11) 0.0990(3) 0.0572 1.0000 Uani . . . . . .
O5 O -0.2185(14) 0.2988(11) 0.0561(3) 0.0519 1.0000 Uani . . . . . .
O4 O 0.0063(13) 0.3690(13) 0.1075(3) 0.0567 1.0000 Uani . . . . . .
C3 C -0.0943(17) 0.5336(16) 0.2299(4) 0.0408 1.0000 Uani . . . . . .
C5 C -0.629(2) 0.483(2) 0.1923(6) 0.0636 1.0000 Uani . U . . . .
N1 N -0.0247(12) 0.5644(13) 0.1991(3) 0.0362 1.0000 Uani . . . . . .
C16 C -0.441(4) -0.022(3) 0.0756(9) 0.1242 1.0000 Uani . U . . . .
C1 C -0.0436(16) 0.5027(15) 0.1709(4) 0.0325 1.0000 Uani . . . . . .
C2 C 0.0585(17) 0.6636(17) 0.2014(5) 0.0492 1.0000 Uani . . . . . .
C13 C -0.0552(18) -0.0673(17) 0.1297(4) 0.0470 1.0000 Uani . . . . . .
C18 C -0.1253(17) 0.0464(14) 0.2245(5) 0.0373 1.0000 Uani . . . . . .
C14 C 0.062(3) -0.007(2) 0.0739(5) 0.0709 1.0000 Uani . . . . . .
C4 C -0.4465(18) 0.3988(17) 0.1646(5) 0.0460 1.0000 Uani . . . . . .
I3 I -0.74094(11) 0.94102(11) 0.20479(3) 0.0424 1.0000 Uani . . . . . .
C17 C 0.0414(15) 0.2293(15) 0.2232(4) 0.0370 1.0000 Uani . . . . . .
C6 C -0.556(2) 0.287(2) 0.2067(6) 0.0729 1.0000 Uani . U . . . .
C9 C 0.086(3) 0.452(3) 0.0488(7) 0.0939 1.0000 Uani . . . . . .
O8 O -0.1312(11) 0.1746(10) 0.1678(2) 0.0358 1.0000 Uani . . . . . .
C10 C 0.259(4) 0.360(3) 0.0984(9) 0.1284 1.0000 Uani . U . . . .
C15 C -0.580(4) 0.078(3) 0.1169(10) 0.1297 1.0000 Uani . U . . . .
C7 C -0.451(4) 0.564(3) 0.0501(9) 0.1289 1.0000 Uani . U . . . .
C8 C -0.259(4) 0.679(3) 0.0895(10) 0.1306 1.0000 Uani . U . . . .
C11 C -0.109(4) 0.195(3) 0.0054(9) 0.1315 1.0000 Uani D U . . . .
C12 C -0.373(3) 0.201(3) 0.0021(8) 0.1406 1.0000 Uani D U . . . .
H31 H -0.0666 0.5885 0.2496 0.0651 1.0000 Uiso R . . . . .
H32 H -0.1946 0.5385 0.2231 0.0651 1.0000 Uiso R . . . . .
H33 H -0.0696 0.4541 0.2379 0.0651 1.0000 Uiso R . . . . .
H51 H -0.6906 0.4589 0.2101 0.0998 1.0000 Uiso R . . . . .
H52 H -0.5762 0.5517 0.2013 0.0998 1.0000 Uiso R . . . . .
H53 H -0.6848 0.5017 0.1693 0.0998 1.0000 Uiso R . . . . .
H11 H 0.0032 0.5285 0.1503 0.0621 1.0000 Uiso R . . . . .
H21 H 0.1000 0.6719 0.1787 0.0696 1.0000 Uiso R . . . . .
H22 H -0.0009 0.7311 0.2046 0.0696 1.0000 Uiso R . . . . .
H23 H 0.1320 0.6593 0.2218 0.0696 1.0000 Uiso R . . . . .
H41 H -0.4329 0.4743 0.1533 0.0652 1.0000 Uiso R . . . . .
H61 H -0.4872 0.2294 0.2009 0.1081 1.0000 Uiso R . . . . .
H62 H -0.5442 0.3023 0.2329 0.1081 1.0000 Uiso R . . . . .
H63 H -0.6494 0.2560 0.1996 0.1081 1.0000 Uiso R . . . . .
H151 H -0.5936 0.1246 0.1383 0.1867 1.0000 Uiso R . . . . .
H152 H -0.6205 0.0007 0.1190 0.1867 1.0000 Uiso R . . . . .
H153 H -0.6244 0.1171 0.0951 0.1867 1.0000 Uiso R . . . . .
H161 H -0.3494 -0.0401 0.0687 0.1842 1.0000 Uiso R . . . . .
H162 H -0.4903 -0.0941 0.0799 0.1842 1.0000 Uiso R . . . . .
H163 H -0.4942 0.0224 0.0561 0.1842 1.0000 Uiso R . . . . .
H121 H -0.4559 0.1991 0.0150 0.2025 1.0000 Uiso R . . . . .
H122 H -0.3672 0.2770 -0.0097 0.2025 1.0000 Uiso R . . . . .
H123 H -0.3800 0.1393 -0.0163 0.2025 1.0000 Uiso R . . . . .
H111 H -0.0185 0.1834 0.0198 0.1847 1.0000 Uiso R . . . . .
H112 H -0.1103 0.2713 -0.0064 0.1847 1.0000 Uiso R . . . . .
H113 H -0.1231 0.1336 -0.0130 0.1847 1.0000 Uiso R . . . . .
H131 H -0.0902 -0.0483 0.1527 0.0692 1.0000 Uiso R . . . . .
H132 H 0.0143 -0.1293 0.1337 0.0692 1.0000 Uiso R . . . . .
H133 H -0.1320 -0.0938 0.1122 0.0692 1.0000 Uiso R . . . . .
H141 H 0.1079 0.0518 0.0604 0.1124 1.0000 Uiso R . . . . .
H142 H 0.1260 -0.0720 0.0802 0.1124 1.0000 Uiso R . . . . .
H143 H -0.0203 -0.0364 0.0588 0.1124 1.0000 Uiso R . . . . .
H91 H -0.0052 0.4533 0.0347 0.1871 1.0000 Uiso R . . . . .
H92 H 0.1014 0.5261 0.0621 0.1871 1.0000 Uiso R . . . . .
H93 H 0.1579 0.4429 0.0324 0.1871 1.0000 Uiso R . . . . .
H101 H 0.2845 0.3013 0.1172 0.0829 1.0000 Uiso R . . . . .
H102 H 0.2649 0.4378 0.1093 0.0829 1.0000 Uiso R . . . . .
H103 H 0.3214 0.3546 0.0797 0.0829 1.0000 Uiso R . . . . .
H81 H -0.1662 0.6799 0.1031 0.1878 1.0000 Uiso R . . . . .
H82 H -0.3279 0.6982 0.1059 0.1878 1.0000 Uiso R . . . . .
H83 H -0.2635 0.7358 0.0698 0.1878 1.0000 Uiso R . . . . .
H71 H -0.4787 0.4883 0.0390 0.1881 1.0000 Uiso R . . . . .
H72 H -0.5163 0.5855 0.0672 0.1881 1.0000 Uiso R . . . . .
H73 H -0.4519 0.6232 0.0312 0.1881 1.0000 Uiso R . . . . .
H171 H 0.0592 0.3096 0.2160 0.0642 1.0000 Uiso R . . . . .
H172 H 0.0564 0.2228 0.2497 0.0642 1.0000 Uiso R . . . . .
H173 H 0.1045 0.1763 0.2124 0.0642 1.0000 Uiso R . . . . .
H181 H -0.2159 0.0096 0.2184 0.0666 1.0000 Uiso R . . . . .
H182 H -0.1026 0.0482 0.2509 0.0666 1.0000 Uiso R . . . . .
H183 H -0.0545 0.0016 0.2137 0.0666 1.0000 Uiso R . . . . .

loop_
_atom_site_aniso_label
_atom_site_aniso_U_11
_atom_site_aniso_U_22
_atom_site_aniso_U_33
_atom_site_aniso_U_23
_atom_site_aniso_U_13
_atom_site_aniso_U_12
I1 0.0700(8) 0.0412(7) 0.0456(6) -0.0045(6) 0.0021(6) 0.0002(6)
I2 0.0327(5) 0.0591(9) 0.0686(8) 0.0034(7) 0.0152(5) 0.0062(6)
Y1 0.0417(9) 0.0290(9) 0.0295(7) 0.0020(7) 0.0025(6) -0.0067(7)
Cu1 0.0377(11) 0.0391(13) 0.0450(11) 0.0023(10) 0.0119(9) 0.0014(10)
I4 0.1452(19) 0.137(2) 0.0676(10) 0.0277(12) 0.0591(11) 0.0283(15)
S8 0.0289(18) 0.046(3) 0.0240(16) -0.0028(17) 0.0045(14) 0.0042(18)
S6 0.066(3) 0.035(2) 0.041(2) 0.000(2) 0.011(2) -0.004(2)
S3 0.117(4) 0.070(3) 0.054(2) 0.002(2) 0.012(2) -0.001(3)
S4 0.059(3) 0.068(4) 0.050(3) -0.020(3) 0.020(2) -0.023(3)
S7 0.069(4) 0.064(4) 0.089(4) 0.004(3) 0.002(3) -0.026(3)
S5 0.119(4) 0.073(3) 0.058(2) 0.001(2) 0.011(2) -0.001(3)
O3 0.106(11) 0.037(8) 0.039(7) 0.021(6) 0.022(7) 0.007(7)
O2 0.033(6) 0.047(8) 0.051(7) 0.004(6) 0.012(5) 0.008(6)
O7 0.064(9) 0.058(9) 0.051(7) 0.004(6) -0.004(6) -0.040(7)
N2 0.029(7) 0.052(10) 0.050(9) 0.012(7) -0.009(6) 0.019(7)
O1 0.062(8) 0.043(7) 0.032(6) -0.002(6) 0.001(5) -0.017(6)
O6 0.113(12) 0.034(7) 0.027(6) 0.002(5) 0.019(6) 0.023(8)
O5 0.081(9) 0.043(7) 0.033(6) 0.002(6) 0.014(6) 0.003(7)
O4 0.051(8) 0.076(10) 0.046(7) -0.025(7) 0.021(6) -0.022(7)
C3 0.039(9) 0.046(11) 0.039(9) -0.002(8) 0.012(7) -0.005(8)
C5 0.062(11) 0.076(12) 0.059(10) 0.032(9) 0.030(8) 0.033(9)
N1 0.024(6) 0.045(8) 0.040(7) 0.007(7) 0.006(5) -0.007(6)
C16 0.160(16) 0.106(14) 0.105(12) -0.024(11) 0.006(12) -0.004(12)
C1 0.035(8) 0.043(10) 0.021(7) -0.005(7) 0.008(6) -0.012(8)
C2 0.034(9) 0.055(12) 0.061(12) -0.01(1) 0.015(8) -0.012(9)
C13 0.044(10) 0.058(12) 0.040(9) 0.001(9) 0.008(8) -0.009(9)
C18 0.044(9) 0.027(9) 0.043(9) 0.019(7) 0.017(7) 0.008(8)
C14 0.107(19) 0.063(15) 0.045(11) 0.003(11) 0.018(12) 0.026(14)
C4 0.041(10) 0.046(12) 0.048(10) 0.012(9) -0.005(8) -0.008(9)
I3 0.0305(5) 0.0503(7) 0.0460(6) -0.0045(6) 0.0029(4) 0.0079(5)
C17 0.026(7) 0.038(10) 0.047(9) -0.013(8) 0.009(7) -0.007(7)
C6 0.075(11) 0.080(12) 0.072(10) 0.031(10) 0.041(9) 0.035(10)
C9 0.10(2) 0.12(3) 0.064(15) 0.020(16) 0.019(14) 0.007(18)
O8 0.046(6) 0.043(7) 0.018(4) -0.001(5) 0.003(4) 0.008(5)
C10 0.168(14) 0.110(11) 0.105(10) -0.001(8) 0.006(9) -0.002(10)
C15 0.167(16) 0.112(14) 0.108(12) 0.000(11) 0.005(12) 0.010(13)
C7 0.168(14) 0.111(12) 0.105(11) 0.003(9) 0.005(10) -0.001(10)
C8 0.173(14) 0.110(12) 0.107(11) 0.000(9) 0.006(10) -0.004(10)
C11 0.173(16) 0.116(14) 0.105(12) -0.009(11) 0.014(12) 0.000(12)
C12 0.182(16) 0.118(14) 0.118(13) 0.006(12) 0.002(12) 0.001(13)

loop_
_atom_type_symbol
_atom_type_scat_dispersion_real
_atom_type_scat_dispersion_imag
_atom_type_scat_Cromer_Mann_a1
_atom_type_scat_Cromer_Mann_b1
_atom_type_scat_Cromer_Mann_a2
_atom_type_scat_Cromer_Mann_b2
_atom_type_scat_Cromer_Mann_a3
_atom_type_scat_Cromer_Mann_b3
_atom_type_scat_Cromer_Mann_a4
_atom_type_scat_Cromer_Mann_b4
_atom_type_scat_Cromer_Mann_c
_atom_type_scat_source
C 0.0033 0.0016 2.3100 20.8439 1.0200 10.2075 1.5886 0.5687 0.8650 51.6512 0.2156 'International Tables Vol C 4.2.6.8 and 6.1.1.4'
H 0.0000 0.0000 0.4930 10.5109 0.3229 26.1257 0.1402 3.1424 0.0408 57.7998 0.0030 'International Tables Vol C 4.2.6.8 and 6.1.1.4'
O 0.0106 0.0060 3.0485 13.2771 2.2868 5.7011 1.5463 0.3239 0.8670 32.9089 0.2508 'International Tables Vol C 4.2.6.8 and 6.1.1.4'
S 0.1246 0.1234 6.9053 1.4679 5.2034 22.2151 1.4379 0.2536 1.5863 56.1720 0.8669 'International Tables Vol C 4.2.6.8 and 6.1.1.4'
Cu 0.3201 1.2651 13.3380 3.5828 7.1676 0.2470 5.6158 11.3966 1.6735 64.8126 1.1910 'International Tables Vol C 4.2.6.8 and 6.1.1.4'
Y -2.7962 3.5667 17.7760 1.4029 10.2946 12.8006 5.7263 0.1256 3.2659 104.3540 1.9121 'International Tables Vol C 4.2.6.8 and 6.1.1.4'
I -0.4742 1.8119 20.1472 4.3470 18.9949 0.3814 7.5138 27.7660 2.2735 66.8776 4.0712 'International Tables Vol C 4.2.6.8 and 6.1.1.4'
N 0.0061 0.0033 12.2126 0.0057 3.1322 9.8933 2.0125 28.9975 1.1663 0.5826 -11.5290 'International Tables Vol C 4.2.6.8 and 6.1.1.4'

loop_
_geom_angle_atom_site_label_1
_geom_angle_site_symmetry_1
_geom_angle_atom_site_label_2
_geom_angle_site_symmetry_2
_geom_angle_atom_site_label_3
_geom_angle_site_symmetry_3
_geom_angle
_geom_angle_publ_flag
O3 . Y1 . O2 . 75.6(5) yes
O3 . Y1 . O7 . 97.3(5) yes
O2 . Y1 . O7 . 70.7(5) yes
O3 . Y1 . O1 . 77.1(5) yes
O2 . Y1 . O1 . 72.2(4) yes
O7 . Y1 . O1 . 142.7(5) yes
O3 . Y1 . O6 . 144.1(4) yes
O2 . Y1 . O6 . 131.2(5) yes
O7 . Y1 . O6 . 75.7(6) yes
O1 . Y1 . O6 . 129.1(5) yes
O3 . Y1 . O5 . 73.8(4) yes
O2 . Y1 . O5 . 129.0(4) yes
O7 . Y1 . O5 . 73.9(5) yes
O1 . Y1 . O5 . 136.0(4) yes
O6 . Y1 . O5 . 70.4(4) yes
O3 . Y1 . O4 . 88.5(5) yes
O2 . Y1 . O4 . 142.4(4) yes
O7 . Y1 . O4 . 146.2(5) yes
O1 . Y1 . O4 . 71.1(4) yes
O6 . Y1 . O4 . 80.1(5) yes
O3 . Y1 . O8 . 144.7(4) yes
O2 . Y1 . O8 . 76.2(4) yes
O7 . Y1 . O8 . 93.0(4) yes
O1 . Y1 . O8 . 74.4(4) yes
O6 . Y1 . O8 . 71.2(4) yes
O5 . Y1 . O4 . 75.9(5) yes
O5 . Y1 . O8 . 141.5(4) yes
O4 . Y1 . O8 . 101.3(5) yes
I1 . Cu1 . I2 . 119.62(10) yes
I1 . Cu1 . I3 . 118.84(9) yes
I2 . Cu1 . I3 . 121.53(9) yes
C18 . S8 . C17 . 97.6(8) yes
C18 . S8 . O8 . 102.7(7) yes
C17 . S8 . O8 . 105.9(7) yes
O6 . S6 . C13 . 106.0(9) yes
O6 . S6 . C14 . 101.1(9) yes
C13 . S6 . C14 . 97.0(10) yes
O3 . S3 . C7 . 105.7(14) yes
O3 . S3 . C8 . 106.5(14) yes
C7 . S3 . C8 . 98.7(18) yes
O4 . S4 . C9 . 105.3(11) yes
O4 . S4 . C10 . 104.3(14) yes
C9 . S4 . C10 . 96.1(15) yes
O7 . S7 . C16 . 102.9(14) yes
O7 . S7 . C15 . 100.8(14) yes
C16 . S7 . C15 . 95.0(18) yes
O5 . S5 . C11 . 104.3(13) yes
O5 . S5 . C12 . 110.5(14) yes
C11 . S5 . C12 . 101.9(9) yes
S3 . O3 . Y1 . 132.5(9) yes
Y1 . O2 . C4 . 132.9(12) yes
Y1 . O7 . S7 . 128.1(8) yes
C5 . N2 . C4 . 121.0(16) yes
C5 . N2 . C6 . 117.4(16) yes
C4 . N2 . C6 . 121.5(16) yes
Y1 . O1 . C1 . 138.0(10) yes
Y1 . O6 . S6 . 134.2(7) yes
Y1 . O5 . S5 . 123.5(7) yes
Y1 . O4 . S4 . 129.2(7) yes
N1 . C3 . H31 . 108.8 no
N1 . C3 . H32 . 109.1 no
H31 . C3 . H32 . 109.5 no
N1 . C3 . H33 . 110.5 no
H31 . C3 . H33 . 109.5 no
H32 . C3 . H33 . 109.5 no
N2 . C5 . H51 . 108.3 no
N2 . C5 . H52 . 109.4 no
H51 . C5 . H52 . 109.5 no
N2 . C5 . H53 . 110.7 no
H51 . C5 . H53 . 109.5 no
H52 . C5 . H53 . 109.5 no
C3 . N1 . C1 . 119.1(14) yes
C3 . N1 . C2 . 118.4(14) yes
C1 . N1 . C2 . 122.5(15) yes
S7 . C16 . H161 . 107.6 no
S7 . C16 . H162 . 111.0 no
H161 . C16 . H162 . 109.5 no
S7 . C16 . H163 . 109.8 no
H161 . C16 . H163 . 109.5 no
H162 . C16 . H163 . 109.5 no
N1 . C1 . O1 . 126.3(15) yes
N1 . C1 . H11 . 116.3 no
O1 . C1 . H11 . 117.3 no
N1 . C2 . H21 . 108.7 no
N1 . C2 . H22 . 107.9 no
H21 . C2 . H22 . 109.5 no
N1 . C2 . H23 . 111.8 no
H21 . C2 . H23 . 109.5 no
H22 . C2 . H23 . 109.5 no
S6 . C13 . H131 . 109.0 no
S6 . C13 . H132 . 110.0 no
H131 . C13 . H132 . 109.5 no
S6 . C13 . H133 . 109.4 no
H131 . C13 . H133 . 109.5 no
H132 . C13 . H133 . 109.5 no
S8 . C18 . H181 . 110.0 no
S8 . C18 . H182 . 109.1 no
H181 . C18 . H182 . 109.5 no
S8 . C18 . H183 . 109.3 no
H181 . C18 . H183 . 109.5 no
H182 . C18 . H183 . 109.5 no
S6 . C14 . H141 . 109.0 no
S6 . C14 . H142 . 108.5 no
H141 . C14 . H142 . 109.5 no
S6 . C14 . H143 . 110.8 no
H141 . C14 . H143 . 109.5 no
H142 . C14 . H143 . 109.5 no
N2 . C4 . O2 . 122.0(17) yes
N2 . C4 . H41 . 118.7 no
O2 . C4 . H41 . 119.2 no
S8 . C17 . H171 . 109.2 no
S8 . C17 . H172 . 110.2 no
H171 . C17 . H172 . 109.5 no
S8 . C17 . H173 . 109.1 no
H171 . C17 . H173 . 109.5 no
H172 . C17 . H173 . 109.5 no
N2 . C6 . H61 . 109.3 no
N2 . C6 . H62 . 109.6 no
H61 . C6 . H62 . 109.5 no
N2 . C6 . H63 . 109.6 no
H61 . C6 . H63 . 109.5 no
H62 . C6 . H63 . 109.5 no
S4 . C9 . H91 . 108.7 no
S4 . C9 . H92 . 110.3 no
H91 . C9 . H92 . 109.5 no
S4 . C9 . H93 . 109.3 no
H91 . C9 . H93 . 109.5 no
H92 . C9 . H93 . 109.5 no
Y1 . O8 . S8 . 131.5(6) yes
S4 . C10 . H101 . 109.5 no
S4 . C10 . H102 . 110.0 no
H101 . C10 . H102 . 109.5 no
S4 . C10 . H103 . 108.9 no
H101 . C10 . H103 . 109.5 no
H102 . C10 . H103 . 109.5 no
S7 . C15 . H151 . 110.4 no
S7 . C15 . H152 . 107.8 no
H151 . C15 . H152 . 109.5 no
S7 . C15 . H153 . 110.2 no
H151 . C15 . H153 . 109.5 no
H152 . C15 . H153 . 109.5 no
S3 . C7 . H71 . 106.2 no
S3 . C7 . H72 . 111.6 no
H71 . C7 . H72 . 109.5 no
S3 . C7 . H73 . 110.6 no
H71 . C7 . H73 . 109.5 no
H72 . C7 . H73 . 109.5 no
S3 . C8 . H81 . 107.3 no
S3 . C8 . H82 . 111.9 no
H81 . C8 . H82 . 109.5 no
S3 . C8 . H83 . 109.2 no
H81 . C8 . H83 . 109.5 no
H82 . C8 . H83 . 109.5 no
S5 . C11 . H111 . 111.0 no
S5 . C11 . H112 . 109.2 no
H111 . C11 . H112 . 109.5 no
S5 . C11 . H113 . 108.2 no
H111 . C11 . H113 . 109.5 no
H112 . C11 . H113 . 109.5 no
S5 . C12 . H121 . 108.2 no
S5 . C12 . H122 . 107.4 no
H121 . C12 . H122 . 109.5 no
S5 . C12 . H123 . 112.7 no
H121 . C12 . H123 . 109.5 no
H122 . C12 . H123 . 109.5 no

loop_
_geom_bond_atom_site_label_1
_geom_bond_site_symmetry_1
_geom_bond_atom_site_label_2
_geom_bond_site_symmetry_2
_geom_bond_distance
_geom_bond_publ_flag
I1 . Cu1 . 2.565(2) yes
I2 . Cu1 . 2.535(3) yes
Y1 . O3 . 2.268(12) yes
Y1 . O2 . 2.388(12) yes
Y1 . O7 . 2.313(11) yes
Y1 . O1 . 2.358(11) yes
Y1 . O6 . 2.315(12) yes
Y1 . O5 . 2.401(11) yes
Y1 . O4 . 2.325(12) yes
Y1 . O8 . 2.329(10) yes
Cu1 . I3 . 2.547(2) yes
S8 . C18 . 1.825(15) yes
S8 . C17 . 1.774(15) yes
S8 . O8 . 1.516(10) yes
S6 . O6 . 1.533(14) yes
S6 . C13 . 1.738(18) yes
S6 . C14 . 1.77(2) yes
S3 . O3 . 1.547(13) yes
S3 . C7 . 1.78(4) yes
S3 . C8 . 1.71(3) yes
S4 . O4 . 1.513(13) yes
S4 . C9 . 1.80(3) yes
S4 . C10 . 1.73(3) yes
S7 . O7 . 1.517(13) yes
S7 . C16 . 1.74(3) yes
S7 . C15 . 1.63(4) yes
S5 . O5 . 1.595(14) yes
S5 . C11 . 1.71(4) yes
S5 . C12 . 1.65(3) yes
O2 . C4 . 1.25(2) yes
N2 . C5 . 1.43(2) yes
N2 . C4 . 1.33(2) yes
N2 . C6 . 1.44(3) yes
O1 . C1 . 1.243(19) yes
C3 . N1 . 1.47(2) yes
C3 . H31 . 1.000 no
C3 . H32 . 1.000 no
C3 . H33 . 1.000 no
C5 . H51 . 1.000 no
C5 . H52 . 1.000 no
C5 . H53 . 1.000 no
N1 . C1 . 1.29(2) yes
N1 . C2 . 1.42(2) yes
C16 . H161 . 1.000 no
C16 . H162 . 1.000 no
C16 . H163 . 1.000 no
C1 . H11 . 1.000 no
C2 . H21 . 1.000 no
C2 . H22 . 1.000 no
C2 . H23 . 1.000 no
C13 . H131 . 1.000 no
C13 . H132 . 1.000 no
C13 . H133 . 1.000 no
C18 . H181 . 1.000 no
C18 . H182 . 1.000 no
C18 . H183 . 1.000 no
C14 . H141 . 1.000 no
C14 . H142 . 1.000 no
C14 . H143 . 1.000 no
C4 . H41 . 1.000 no
C17 . H171 . 1.000 no
C17 . H172 . 1.000 no
C17 . H173 . 1.000 no
C6 . H61 . 1.000 no
C6 . H62 . 1.000 no
C6 . H63 . 1.000 no
C9 . H91 . 1.000 no
C9 . H92 . 1.000 no
C9 . H93 . 1.000 no
C10 . H101 . 1.000 no
C10 . H102 . 1.000 no
C10 . H103 . 1.000 no
C15 . H151 . 1.000 no
C15 . H152 . 1.000 no
C15 . H153 . 1.000 no
C7 . H71 . 1.000 no
C7 . H72 . 1.000 no
C7 . H73 . 1.000 no
C8 . H81 . 1.000 no
C8 . H82 . 1.000 no
C8 . H83 . 1.000 no
C11 . H111 . 1.000 no
C11 . H112 . 1.000 no
C11 . H113 . 1.000 no
C12 . H121 . 1.000 no
C12 . H122 . 1.000 no
C12 . H123 . 1.000 no
